data_7047065
loop_
_publ_author_name
'Da Costa, Rosenildo Correa'
'Rawe, Benjamin W.'
'Tsoureas, Nikolaos'
'Haddow, Mairi F.'
'Sparkes, Hazel Anne'
'Tizzard, Graham J.'
'Coles, Simon'
'Owen, Gareth Richard'

_publ_section_title
;
 Preparation and Reactivity of Rhodium and Iridium Complexes Containing a
 Methylborohydride Based Unit Supported by Two 7-Azaindolyl Heterocycles
;
_journal_name_full 'Dalton Transactions'
_journal_paper_doi 10.1039/C8DT02311E
_journal_year 2018
_chemical_formula_moiety 'C22 H22 B N4 Rh'
_chemical_formula_sum 'C22 H22 B N4 Rh'
_chemical_formula_weight 456.15
_chemical_name_systematic
;
 ?
;
_space_group_crystal_system monoclinic
_space_group_IT_number 15
_space_group_name_Hall '-C 2yc'
_space_group_name_H-M_alt 'C 1 2/c 1'
_symmetry_space_group_name_Hall '-C 2yc'
_symmetry_space_group_name_H-M 'C 1 2/c 1'
_atom_sites_solution_hydrogens mixed
_atom_sites_solution_primary direct
_audit_creation_date 2016-08-16
_audit_creation_method
;
Olex2 1.2
(compiled 2016.02.19 svn.r3266 for OlexSys, GUI svn.r5155)
;
_audit_update_record
;
2018-06-05 deposited with the CCDC.
2018-07-13 downloaded from the CCDC.
;
_cell_angle_alpha 90
_cell_angle_beta 93.7480(10)
_cell_angle_gamma 90
_cell_formula_units_Z 8
_cell_length_a 22.5002(3)
_cell_length_b 10.5702(2)
_cell_length_c 15.9172(2)
_cell_measurement_reflns_used 9659
_cell_measurement_temperature 100(2)
_cell_measurement_theta_max 27.55
_cell_measurement_theta_min 2.46
_cell_volume 3777.52(10)
_computing_molecular_graphics 'Olex2 (Dolomanov et al., 2009)'
_computing_publication_material 'Olex2 (Dolomanov et al., 2009)'
_computing_structure_refinement 'ShelXL (Sheldrick, 2015)'
_computing_structure_solution 'ShelXS (Sheldrick, 2008)'
_diffrn_ambient_temperature 100(2)
_diffrn_detector 'Bruker area detector'
_diffrn_detector_type 'CCD area detector'
_diffrn_measured_fraction_theta_full 1.000
_diffrn_measured_fraction_theta_max 0.998
_diffrn_measurement_device 'Bruker Apex II kappa CCD area detector'
_diffrn_measurement_device_type 'Bruker Apex II kappa CCD area detector'
_diffrn_measurement_method '\f and \w scans'
_diffrn_radiation_monochromator graphite
_diffrn_radiation_type MoK\a
_diffrn_radiation_wavelength 0.71073
_diffrn_reflns_av_R_equivalents 0.0189
_diffrn_reflns_av_unetI/netI 0.0109
_diffrn_reflns_Laue_measured_fraction_full 1.000
_diffrn_reflns_Laue_measured_fraction_max 0.998
_diffrn_reflns_limit_h_max 29
_diffrn_reflns_limit_h_min -24
_diffrn_reflns_limit_k_max 13
_diffrn_reflns_limit_k_min -13
_diffrn_reflns_limit_l_max 20
_diffrn_reflns_limit_l_min -20
_diffrn_reflns_number 32574
_diffrn_reflns_point_group_measured_fraction_full 1.000
_diffrn_reflns_point_group_measured_fraction_max 0.998
_diffrn_reflns_theta_full 25.242
_diffrn_reflns_theta_max 27.553
_diffrn_reflns_theta_min 1.814
_diffrn_source 'fine-focus sealed tube'
_exptl_absorpt_coefficient_mu 0.919
_exptl_absorpt_correction_T_max 0.1512
_exptl_absorpt_correction_T_min 0.1096
_exptl_absorpt_correction_type multi-scan
_exptl_absorpt_process_details
;
SADABS-2008/1 (Bruker,2008) was used for absorption correction.
wR2(int) was 0.0568 before and 0.0307 after correction.
The Ratio of minimum to maximum transmission is 0.7249.
The \l/2 correction factor is 0.0015.
;
_exptl_crystal_colour yellow
_exptl_crystal_colour_primary yellow
_exptl_crystal_density_diffrn 1.604
_exptl_crystal_description needle
_exptl_crystal_F_000 1856
_exptl_crystal_size_max 0.5
_exptl_crystal_size_mid 0.1
_exptl_crystal_size_min 0.1
_refine_diff_density_max 1.221
_refine_diff_density_min -0.399
_refine_diff_density_rms 0.066
_refine_ls_extinction_method none
_refine_ls_goodness_of_fit_ref 1.032
_refine_ls_hydrogen_treatment mixed
_refine_ls_matrix_type full
_refine_ls_number_parameters 257
_refine_ls_number_reflns 4364
_refine_ls_number_restraints 0
_refine_ls_restrained_S_all 1.032
_refine_ls_R_factor_all 0.0223
_refine_ls_R_factor_gt 0.0207
_refine_ls_shift/su_max 0.001
_refine_ls_shift/su_mean 0.000
_refine_ls_structure_factor_coef Fsqd
_refine_ls_weighting_details 'w=1/[\s^2^(Fo^2^)+(0.0284P)^2^+6.6294P] where P=(Fo^2^+2Fc^2^)/3'
_refine_ls_weighting_scheme calc
_refine_ls_wR_factor_gt 0.0531
_refine_ls_wR_factor_ref 0.0544
_reflns_Friedel_coverage 0.000
_reflns_number_gt 4129
_reflns_number_total 4364
_reflns_threshold_expression 'I > 2\s(I)'
_cod_data_source_file c8dt02311e2.cif
_cod_data_source_block 3
_cod_database_code 7047065
_shelxl_version_number 2013-4
_shelx_space_group_comment
;
The symmetry employed for this shelxl refinement is uniquely defined
by the following loop, which should always be used as a source of
symmetry information in preference to the above space-group names.
They are only intended as comments.
;
_olex2_refinement_description
;
1. Fixed Uiso
 At 1.2 times of:
  All C(H) groups, All C(H,H) groups
 At 1.5 times of:
  All B(H) groups, All C(H,H,H) groups
2.a Ternary CH refined with riding coordinates:
 C16(H16), C17(H17), C18(H18), C19(H19), C20(H20), C21(H21)
2.b Secondary CH2 refined with riding coordinates:
 C22(H22A,H22B)
2.c Aromatic/amide H refined with riding coordinates:
 C2(H2), C3(H3), C5(H5), C6(H6), C7(H7), C9(H9), C10(H10), C12(H12), C13(H13),
 C14(H14)
2.d Idealised Me refined as rotating group:
 C15(H15A,H15B,H15C)
;
_olex2_submission_special_instructions 'No special instructions were received'

loop_
_space_group_symop_operation_xyz
'x, y, z'
'-x, y, -z+1/2'
'x+1/2, y+1/2, z'
'-x+1/2, y+1/2, -z+1/2'
'-x, -y, -z'
'x, -y, z-1/2'
'-x+1/2, -y+1/2, -z'
'x+1/2, -y+1/2, z-1/2'

loop_
_atom_site_label
_atom_site_type_symbol
_atom_site_fract_x
_atom_site_fract_y
_atom_site_fract_z
_atom_site_U_iso_or_equiv
_atom_site_adp_type
_atom_site_occupancy
_atom_site_site_symmetry_order
_atom_site_calc_flag
_atom_site_refinement_flags_posn
Rh1 Rh 0.44693(2) 0.76493(2) 0.06778(2) 0.01423(5) Uani 1 1 d .
B1 B 0.39182(8) 0.96062(17) 0.16509(11) 0.0164(3) Uani 1 1 d .
H1 H 0.4337(9) 0.911(2) 0.1376(12) 0.025 Uiso 1 1 d R
N1 N 0.34563(6) 0.98648(12) 0.08979(8) 0.0167(3) Uani 1 1 d .
N2 N 0.36413(6) 0.80564(13) 0.00300(8) 0.0167(3) Uani 1 1 d .
N3 N 0.36376(6) 0.86135(13) 0.22312(8) 0.0167(3) Uani 1 1 d .
N4 N 0.40061(6) 0.66769(13) 0.16722(8) 0.0168(3) Uani 1 1 d .
C1 C 0.33190(7) 0.90745(15) 0.02371(9) 0.0163(3) Uani 1 1 d .
C2 C 0.30112(7) 1.07712(15) 0.08735(10) 0.0197(3) Uani 1 1 d .
H2 H 0.2994 1.1442 0.1268 0.024 Uiso 1 1 calc R
C3 C 0.25997(7) 1.05865(16) 0.02142(10) 0.0210(3) Uani 1 1 d .
H3 H 0.2259 1.1093 0.0069 0.025 Uiso 1 1 calc R
C4 C 0.27842(7) 0.94797(15) -0.02123(10) 0.0183(3) Uani 1 1 d .
C5 C 0.25677(7) 0.87651(16) -0.08986(10) 0.0208(3) Uani 1 1 d .
H5 H 0.2211 0.8995 -0.1214 0.025 Uiso 1 1 calc R
C6 C 0.28911(8) 0.77019(16) -0.11072(11) 0.0212(3) Uani 1 1 d .
H6 H 0.2754 0.7186 -0.1569 0.025 Uiso 1 1 calc R
C7 C 0.34170(8) 0.73915(15) -0.06405(11) 0.0195(3) Uani 1 1 d .
H7 H 0.3630 0.6667 -0.0805 0.023 Uiso 1 1 calc R
C8 C 0.36775(7) 0.73280(15) 0.21998(10) 0.0162(3) Uani 1 1 d .
C9 C 0.32569(7) 0.88847(16) 0.28550(10) 0.0198(3) Uani 1 1 d .
H9 H 0.3150 0.9718 0.3010 0.024 Uiso 1 1 calc R
C10 C 0.30527(7) 0.78154(16) 0.32214(10) 0.0196(3) Uani 1 1 d .
H10 H 0.2786 0.7772 0.3659 0.024 Uiso 1 1 calc R
C11 C 0.33214(7) 0.67743(16) 0.28157(9) 0.0178(3) Uani 1 1 d .
C12 C 0.33258(7) 0.54635(16) 0.28931(10) 0.0209(3) Uani 1 1 d .
H12 H 0.3100 0.5049 0.3295 0.025 Uiso 1 1 calc R
C13 C 0.36739(8) 0.47816(16) 0.23608(10) 0.0221(3) Uani 1 1 d .
H13 H 0.3691 0.3885 0.2401 0.026 Uiso 1 1 calc R
C14 C 0.39978(7) 0.54090(15) 0.17686(10) 0.0194(3) Uani 1 1 d .
H14 H 0.4227 0.4912 0.1411 0.023 Uiso 1 1 calc R
C15 C 0.41176(7) 1.08611(15) 0.21639(10) 0.0206(3) Uani 1 1 d .
H15A H 0.3765 1.1275 0.2369 0.031 Uiso 1 1 calc GR
H15B H 0.4317 1.1441 0.1792 0.031 Uiso 1 1 calc GR
H15C H 0.4392 1.0633 0.2643 0.031 Uiso 1 1 calc GR
C16 C 0.52853(7) 0.66667(16) 0.10316(10) 0.0194(3) Uani 1 1 d .
H16 H 0.5329 0.6066 0.1517 0.023 Uiso 1 1 calc R
C17 C 0.53810(7) 0.79634(17) 0.11122(10) 0.0207(3) Uani 1 1 d .
H17 H 0.5501 0.8382 0.1660 0.025 Uiso 1 1 calc R
C18 C 0.55856(7) 0.84258(16) 0.02619(11) 0.0215(3) Uani 1 1 d .
H18 H 0.5786 0.9269 0.0251 0.026 Uiso 1 1 calc R
C19 C 0.49922(7) 0.82726(16) -0.02692(10) 0.0198(3) Uani 1 1 d .
H19 H 0.4849 0.8892 -0.0712 0.024 Uiso 1 1 calc R
C20 C 0.49015(7) 0.69367(16) -0.03490(10) 0.0186(3) Uani 1 1 d .
H20 H 0.4684 0.6538 -0.0850 0.022 Uiso 1 1 calc R
C21 C 0.54411(7) 0.63157(15) 0.01336(10) 0.0185(3) Uani 1 1 d .
H21 H 0.5519 0.5404 0.0016 0.022 Uiso 1 1 calc R
C22 C 0.59421(8) 0.72641(16) -0.00143(11) 0.0208(3) Uani 1 1 d .
H22A H 0.6040 0.7307 -0.0611 0.025 Uiso 1 1 calc R
H22B H 0.6307 0.7109 0.0354 0.025 Uiso 1 1 calc R

loop_
_atom_site_aniso_label
_atom_site_aniso_U_11
_atom_site_aniso_U_22
_atom_site_aniso_U_33
_atom_site_aniso_U_23
_atom_site_aniso_U_13
_atom_site_aniso_U_12
Rh1 0.01261(7) 0.01713(7) 0.01304(7) 0.00008(4) 0.00145(4) 0.00063(4)
B1 0.0173(8) 0.0167(8) 0.0152(7) 0.0006(6) 0.0026(6) 0.0010(6)
N1 0.0164(6) 0.0166(6) 0.0172(6) 0.0005(5) 0.0030(5) 0.0009(5)
N2 0.0164(6) 0.0177(6) 0.0160(6) 0.0008(5) 0.0013(5) -0.0004(5)
N3 0.0175(6) 0.0172(6) 0.0155(6) -0.0007(5) 0.0024(5) 0.0002(5)
N4 0.0162(6) 0.0174(6) 0.0166(6) 0.0001(5) 0.0005(5) 0.0003(5)
C1 0.0152(7) 0.0186(7) 0.0154(7) 0.0025(6) 0.0029(5) -0.0010(6)
C2 0.0197(8) 0.0177(7) 0.0221(7) 0.0011(6) 0.0051(6) 0.0025(6)
C3 0.0181(8) 0.0219(8) 0.0233(8) 0.0034(6) 0.0037(6) 0.0036(6)
C4 0.0155(7) 0.0206(7) 0.0191(7) 0.0049(6) 0.0034(6) 0.0008(6)
C5 0.0164(7) 0.0255(8) 0.0201(7) 0.0049(6) -0.0007(6) -0.0015(6)
C6 0.0214(8) 0.0243(8) 0.0174(7) -0.0011(6) -0.0020(6) -0.0028(6)
C7 0.0190(8) 0.0206(8) 0.0189(8) -0.0014(6) 0.0008(6) 0.0006(6)
C8 0.0150(7) 0.0197(7) 0.0137(7) 0.0003(5) -0.0012(6) 0.0003(6)
C9 0.0204(8) 0.0219(8) 0.0174(7) -0.0017(6) 0.0032(6) 0.0012(6)
C10 0.0191(8) 0.0229(8) 0.0174(7) -0.0004(6) 0.0047(6) -0.0006(6)
C11 0.0169(7) 0.0219(8) 0.0146(7) -0.0002(6) 0.0013(5) -0.0008(6)
C12 0.0230(8) 0.0211(8) 0.0189(7) 0.0022(6) 0.0027(6) -0.0035(6)
C13 0.0255(8) 0.0175(7) 0.0231(8) 0.0018(6) 0.0015(6) -0.0007(6)
C14 0.0214(8) 0.0174(7) 0.0198(7) -0.0013(6) 0.0031(6) 0.0011(6)
C15 0.0223(8) 0.0194(8) 0.0201(7) -0.0022(6) 0.0011(6) -0.0008(6)
C16 0.0137(7) 0.0265(8) 0.0179(7) 0.0028(6) 0.0005(6) 0.0040(6)
C17 0.0122(7) 0.0285(8) 0.0212(8) -0.0051(6) -0.0012(6) 0.0009(6)
C18 0.0179(8) 0.0189(8) 0.0283(8) -0.0017(6) 0.0065(6) -0.0013(6)
C19 0.0195(8) 0.0216(8) 0.0190(7) 0.0040(6) 0.0060(6) 0.0028(6)
C20 0.0184(7) 0.0229(8) 0.0147(7) -0.0020(6) 0.0036(6) 0.0015(6)
C21 0.0176(7) 0.0182(7) 0.0199(7) 0.0000(6) 0.0036(6) 0.0016(6)
C22 0.0166(8) 0.0232(8) 0.0230(8) -0.0005(6) 0.0049(6) 0.0010(6)

loop_
_atom_type_symbol
_atom_type_description
_atom_type_scat_dispersion_real
_atom_type_scat_dispersion_imag
_atom_type_scat_source
C C 0.0033 0.0016 'International Tables Vol C Tables 4.2.6.8 and 6.1.1.4'
H H 0.0000 0.0000 'International Tables Vol C Tables 4.2.6.8 and 6.1.1.4'
B B 0.0013 0.0007 'International Tables Vol C Tables 4.2.6.8 and 6.1.1.4'
N N 0.0061 0.0033 'International Tables Vol C Tables 4.2.6.8 and 6.1.1.4'
Rh Rh -1.1178 0.9187 'International Tables Vol C Tables 4.2.6.8 and 6.1.1.4'

loop_
_geom_angle_atom_site_label_1
_geom_angle_atom_site_label_2
_geom_angle_atom_site_label_3
_geom_angle
N2 Rh1 H1 87.4(6)
N2 Rh1 N4 90.12(5)
N2 Rh1 C16 159.31(6)
N2 Rh1 C17 156.72(6)
N4 Rh1 H1 82.0(6)
C16 Rh1 H1 113.3(6)
C16 Rh1 N4 91.28(5)
C17 Rh1 H1 82.6(6)
C17 Rh1 N4 109.11(6)
C17 Rh1 C16 37.79(7)
C19 Rh1 H1 106.3(6)
C19 Rh1 N2 95.99(6)
C19 Rh1 N4 169.88(6)
C19 Rh1 C16 80.16(6)
C19 Rh1 C17 67.08(6)
C19 Rh1 C20 40.10(7)
C20 Rh1 H1 146.2(6)
C20 Rh1 N2 97.57(6)
C20 Rh1 N4 131.10(6)
C20 Rh1 C16 66.38(6)
C20 Rh1 C17 79.90(6)
N1 B1 H1 107.4(10)
N1 B1 N3 107.35(12)
N1 B1 C15 113.35(13)
N3 B1 H1 106.3(10)
N3 B1 C15 111.43(12)
C15 B1 H1 110.7(10)
C1 N1 B1 126.32(13)
C1 N1 C2 105.99(13)
C2 N1 B1 125.99(13)
C1 N2 Rh1 120.89(10)
C7 N2 Rh1 123.54(11)
C7 N2 C1 115.43(14)
C8 N3 B1 128.26(13)
C8 N3 C9 106.16(13)
C9 N3 B1 125.44(13)
C8 N4 Rh1 120.98(10)
C8 N4 C14 115.17(14)
C14 N4 Rh1 123.73(11)
N1 C1 C4 110.15(14)
N2 C1 N1 125.35(14)
N2 C1 C4 124.50(14)
N1 C2 H2 124.0
C3 C2 N1 112.02(14)
C3 C2 H2 124.0
C2 C3 H3 126.9
C2 C3 C4 106.17(14)
C4 C3 H3 126.9
C1 C4 C3 105.66(14)
C5 C4 C1 118.18(15)
C5 C4 C3 136.15(15)
C4 C5 H5 121.2
C4 C5 C6 117.70(15)
C6 C5 H5 121.2
C5 C6 H6 119.9
C5 C6 C7 120.13(15)
C7 C6 H6 119.9
N2 C7 C6 124.05(15)
N2 C7 H7 118.0
C6 C7 H7 118.0
N3 C8 C11 109.96(14)
N4 C8 N3 125.01(14)
N4 C8 C11 125.03(14)
N3 C9 H9 123.9
C10 C9 N3 112.13(15)
C10 C9 H9 123.9
C9 C10 H10 126.9
C9 C10 C11 106.27(14)
C11 C10 H10 126.9
C10 C11 C8 105.47(14)
C12 C11 C8 117.84(15)
C12 C11 C10 136.67(15)
C11 C12 H12 121.2
C11 C12 C13 117.57(15)
C13 C12 H12 121.2
C12 C13 H13 119.9
C12 C13 C14 120.28(15)
C14 C13 H13 119.9
N4 C14 C13 124.08(15)
N4 C14 H14 118.0
C13 C14 H14 118.0
B1 C15 H15A 109.5
B1 C15 H15B 109.5
B1 C15 H15C 109.5
H15A C15 H15B 109.5
H15A C15 H15C 109.5
H15B C15 H15C 109.5
Rh1 C16 H16 123.2
C17 C16 Rh1 70.92(9)
C17 C16 H16 123.2
C17 C16 C21 106.24(13)
C21 C16 Rh1 96.63(10)
C21 C16 H16 123.2
Rh1 C17 H17 123.2
C16 C17 Rh1 71.30(9)
C16 C17 H17 123.2
C16 C17 C18 106.58(13)
C18 C17 Rh1 95.76(10)
C18 C17 H17 123.2
C17 C18 H18 117.4
C17 C18 C19 98.68(12)
C17 C18 C22 100.87(13)
C19 C18 H18 117.4
C19 C18 C22 101.97(13)
C22 C18 H18 117.4
Rh1 C19 H19 123.1
C18 C19 Rh1 98.43(10)
C18 C19 H19 123.1
C20 C19 Rh1 70.58(8)
C20 C19 C18 105.42(13)
C20 C19 H19 123.1
Rh1 C20 H20 123.1
C19 C20 Rh1 69.32(8)
C19 C20 H20 123.1
C19 C20 C21 105.83(13)
C21 C20 Rh1 98.91(10)
C21 C20 H20 123.1
C16 C21 C20 98.08(12)
C16 C21 H21 117.4
C20 C21 H21 117.4
C22 C21 C16 101.47(13)
C22 C21 C20 101.98(13)
C22 C21 H21 117.4
C18 C22 H22A 112.9
C18 C22 H22B 112.9
C21 C22 C18 94.30(12)
C21 C22 H22A 112.9
C21 C22 H22B 112.9
H22A C22 H22B 110.3

loop_
_geom_bond_atom_site_label_1
_geom_bond_atom_site_label_2
_geom_bond_distance
Rh1 H1 1.93(2)
Rh1 N2 2.1139(13)
Rh1 N4 2.2054(13)
Rh1 C16 2.1521(15)
Rh1 C17 2.1472(16)
Rh1 C19 2.0790(15)
Rh1 C20 2.0957(15)
B1 H1 1.19(2)
B1 N1 1.558(2)
B1 N3 1.559(2)
B1 C15 1.606(2)
N1 C1 1.363(2)
N1 C2 1.385(2)
N2 C1 1.351(2)
N2 C7 1.348(2)
N3 C8 1.3629(19)
N3 C9 1.3830(19)
N4 C8 1.344(2)
N4 C14 1.349(2)
C1 C4 1.425(2)
C2 H2 0.9500
C2 C3 1.367(2)
C3 H3 0.9500
C3 C4 1.428(2)
C4 C5 1.390(2)
C5 H5 0.9500
C5 C6 1.391(2)
C6 H6 0.9500
C6 C7 1.394(2)
C7 H7 0.9500
C8 C11 1.431(2)
C9 H9 0.9500
C9 C10 1.365(2)
C10 H10 0.9500
C10 C11 1.430(2)
C11 C12 1.391(2)
C12 H12 0.9500
C12 C13 1.392(2)
C13 H13 0.9500
C13 C14 1.396(2)
C14 H14 0.9500
C15 H15A 0.9800
C15 H15B 0.9800
C15 H15C 0.9800
C16 H16 1.0000
C16 C17 1.392(3)
C16 C21 1.539(2)
C17 H17 1.0000
C17 C18 1.538(2)
C18 H18 1.0000
C18 C19 1.541(2)
C18 C22 1.546(2)
C19 H19 1.0000
C19 C20 1.431(2)
C20 H20 1.0000
C20 C21 1.540(2)
C21 H21 1.0000
C21 C22 1.538(2)
C22 H22A 0.9900
C22 H22B 0.9900

loop_
_geom_torsion_atom_site_label_1
_geom_torsion_atom_site_label_2
_geom_torsion_atom_site_label_3
_geom_torsion_atom_site_label_4
_geom_torsion
Rh1 N2 C1 N1 -5.4(2)
Rh1 N2 C1 C4 174.27(11)
Rh1 N2 C7 C6 -175.52(13)
Rh1 N4 C8 N3 -6.0(2)
Rh1 N4 C8 C11 174.45(12)
Rh1 N4 C14 C13 -175.62(12)
Rh1 C16 C17 C18 -90.56(11)
Rh1 C16 C21 C20 0.45(12)
Rh1 C16 C21 C22 104.50(11)
Rh1 C17 C18 C19 -1.93(12)
Rh1 C17 C18 C22 -105.99(11)
Rh1 C19 C20 C21 -93.73(10)
Rh1 C20 C21 C16 -0.46(12)
Rh1 C20 C21 C22 -104.08(11)
B1 N1 C1 N2 -14.4(2)
B1 N1 C1 C4 165.88(14)
B1 N1 C2 C3 -166.38(14)
B1 N3 C8 N4 4.1(3)
B1 N3 C8 C11 -176.32(14)
B1 N3 C9 C10 175.98(14)
N1 B1 N3 C8 90.32(18)
N1 B1 N3 C9 -84.82(17)
N1 C1 C4 C3 0.34(17)
N1 C1 C4 C5 -178.53(14)
N1 C2 C3 C4 0.76(18)
N2 C1 C4 C3 -179.35(14)
N2 C1 C4 C5 1.8(2)
N3 B1 N1 C1 -73.99(18)
N3 B1 N1 C2 89.04(17)
N3 C8 C11 C10 0.74(18)
N3 C8 C11 C12 -177.78(14)
N3 C9 C10 C11 0.52(19)
N4 C8 C11 C10 -179.68(15)
N4 C8 C11 C12 1.8(2)
C1 N1 C2 C3 -0.54(18)
C1 N2 C7 C6 0.2(2)
C1 C4 C5 C6 -0.5(2)
C2 N1 C1 N2 179.79(14)
C2 N1 C1 C4 0.10(17)
C2 C3 C4 C1 -0.65(17)
C2 C3 C4 C5 177.92(18)
C3 C4 C5 C6 -178.96(17)
C4 C5 C6 C7 -0.7(2)
C5 C6 C7 N2 1.0(3)
C7 N2 C1 N1 178.78(14)
C7 N2 C1 C4 -1.6(2)
C8 N3 C9 C10 -0.06(19)
C8 N4 C14 C13 0.5(2)
C8 C11 C12 C13 -0.4(2)
C9 N3 C8 N4 179.98(15)
C9 N3 C8 C11 -0.44(18)
C9 C10 C11 C8 -0.74(18)
C9 C10 C11 C12 177.35(19)
C10 C11 C12 C13 -178.36(18)
C11 C12 C13 C14 -0.7(2)
C12 C13 C14 N4 0.7(3)
C14 N4 C8 N3 177.74(15)
C14 N4 C8 C11 -1.8(2)
C15 B1 N1 C1 162.52(14)
C15 B1 N1 C2 -34.5(2)
C15 B1 N3 C8 -145.02(15)
C15 B1 N3 C9 39.8(2)
C16 C17 C18 C19 70.24(15)
C16 C17 C18 C22 -33.82(16)
C16 C21 C22 C18 -50.30(14)
C17 C16 C21 C20 -71.56(15)
C17 C16 C21 C22 32.49(16)
C17 C18 C19 Rh1 2.00(12)
C17 C18 C19 C20 -70.07(14)
C17 C18 C22 C21 50.67(14)
C18 C19 C20 Rh1 93.67(11)
C18 C19 C20 C21 -0.06(15)
C19 C18 C22 C21 -50.74(14)
C19 C20 C21 C16 70.45(14)
C19 C20 C21 C22 -33.16(15)
C20 C21 C22 C18 50.63(14)
C21 C16 C17 Rh1 91.52(11)
C21 C16 C17 C18 0.96(16)
C22 C18 C19 Rh1 105.14(11)
C22 C18 C19 C20 33.07(15)
